data_7123868
loop_
_publ_author_name
'Chen, Xiao'
'Simler, Thomas'
'Yadav, Ravi'
'Gamer, Michael T.'
'K\"oppe, Ralf'
'Roesky, Peter W.'

_publ_section_title
;
 Reaction of an arsinoamide with chloro tetrylenes: substitution and As--N
 bond insertion
;
_journal_name_full 'Chemical Communications'
_journal_paper_doi 10.1039/C9CC04530A
_journal_year 2019
_chemical_formula_moiety 'C48 H54 As2 Ge N2'
_chemical_formula_sum 'C48 H54 As2 Ge N2'
_chemical_formula_weight 881.36
_space_group_crystal_system monoclinic
_space_group_IT_number 15
_space_group_name_Hall '-C 2yc'
_space_group_name_H-M_alt 'C 1 2/c 1'
_symmetry_space_group_name_Hall '-C 2yc'
_symmetry_space_group_name_H-M 'C 1 2/c 1'
_atom_sites_solution_hydrogens geom
_atom_sites_solution_primary dual
_audit_creation_date 2019-03-07
_audit_creation_method
;
Olex2 1.2
(compiled 2018.05.29 svn.r3508 for OlexSys, GUI svn.r5506)
;
_audit_update_record
;
2019-06-12 deposited with the CCDC.    2019-07-05 downloaded from the CCDC.
;
_cell_angle_alpha 90
_cell_angle_beta 107.787(4)
_cell_angle_gamma 90
_cell_formula_units_Z 4
_cell_length_a 13.0143(7)
_cell_length_b 18.0257(7)
_cell_length_c 19.1618(10)
_cell_measurement_reflns_used 12144
_cell_measurement_temperature 210
_cell_measurement_theta_max 29.32
_cell_measurement_theta_min 1.99
_cell_volume 4280.3(4)
_computing_cell_refinement
;
X-Area Recipe 1.33.0.0 (STOE, 2015)
PLATON (A.L.Spek, 2009)
;
_computing_data_collection 'STOE X-AREA'
_computing_data_reduction
;
X-Area Integrate 1.73.1.0 (STOE, 2018)
PLATON (A.L.Spek, 2009)
;
_computing_molecular_graphics 'Diamond 4, Olex2 (Dolomanov et al., 2009)'
_computing_publication_material
;
STOE & Cie GmbH, X-Area, software package for collecting single-crystal or
multi-domain crystal data on STOE area-detector diffractometers, for image 
processing, for the correction and scaling of reflection intensities and 
for outlier rejection, version 1.84, Darmstadt 2018
MS Word (Microsoft)
Olex2 (Dolomanov et al., 2009)
;
_computing_structure_refinement 'SHELXL-2018/3 (Sheldrick, 2015)'
_computing_structure_solution 'SHELXS-2018/3 (Sheldrick, 2015)'
_diffrn_ambient_temperature 210
_diffrn_detector 'image plate (34cm diameter)'
_diffrn_detector_area_resol_mean 6.67
_diffrn_detector_type 'STOE Imaging Plate'
_diffrn_measured_fraction_theta_full 1.000
_diffrn_measured_fraction_theta_max 0.997
_diffrn_measurement_device '2-circle diffractometer'
_diffrn_measurement_device_type 'STOE IPDS II'
_diffrn_measurement_method 'rotation method, \w scans'
_diffrn_radiation_collimation '0.5 mm diameter, multiple pinhole'
_diffrn_radiation_monochromator 'plane graphite'
_diffrn_radiation_polarisn_norm 0
_diffrn_radiation_probe x-ray
_diffrn_radiation_type MoK\a
_diffrn_radiation_wavelength 0.71073
_diffrn_reflns_av_R_equivalents 0.0352
_diffrn_reflns_av_unetI/netI 0.0441
_diffrn_reflns_Laue_measured_fraction_full 1.000
_diffrn_reflns_Laue_measured_fraction_max 0.997
_diffrn_reflns_limit_h_max 17
_diffrn_reflns_limit_h_min -18
_diffrn_reflns_limit_k_max 24
_diffrn_reflns_limit_k_min -22
_diffrn_reflns_limit_l_max 26
_diffrn_reflns_limit_l_min -25
_diffrn_reflns_number 14395
_diffrn_reflns_point_group_measured_fraction_full 1.000
_diffrn_reflns_point_group_measured_fraction_max 0.997
_diffrn_reflns_theta_full 26.000
_diffrn_reflns_theta_max 29.496
_diffrn_reflns_theta_min 1.994
_diffrn_source 'sealed tube, 12x0.4mm long-fine focus'
_diffrn_source_current 40mA
_diffrn_source_power 2kW
_diffrn_source_voltage 50kV
_exptl_absorpt_coefficient_mu 2.284
_exptl_absorpt_correction_T_max 0.7007
_exptl_absorpt_correction_T_min 0.4074
_exptl_absorpt_correction_type integration
_exptl_absorpt_process_details
;
STOE X-Red32, absorption correction by Gaussian integration, analogous to
P. Coppens, "The Evaluation of Absorption and Extinction in Single-Crystal
Structure Analysis", published in: F. R. Ahmed (Editor), "Crystallographic
Computing", Munksgaard, Copenhagen (1970), 255 - 270.
;
_exptl_crystal_colour yellow
_exptl_crystal_colour_primary yellow
_exptl_crystal_density_diffrn 1.368
_exptl_crystal_description rod
_exptl_crystal_F_000 1816
_exptl_crystal_size_max 0.204
_exptl_crystal_size_mid 0.151
_exptl_crystal_size_min 0.073
_refine_diff_density_max 0.953
_refine_diff_density_min -0.737
_refine_diff_density_rms 0.079
_refine_ls_extinction_method none
_refine_ls_goodness_of_fit_ref 0.996
_refine_ls_hydrogen_treatment constr
_refine_ls_matrix_type full
_refine_ls_number_parameters 246
_refine_ls_number_reflns 5950
_refine_ls_number_restraints 0
_refine_ls_restrained_S_all 0.996
_refine_ls_R_factor_all 0.0629
_refine_ls_R_factor_gt 0.0425
_refine_ls_shift/su_max 0.002
_refine_ls_shift/su_mean 0.000
_refine_ls_structure_factor_coef Fsqd
_refine_ls_weighting_details 'w=1/[\s^2^(Fo^2^)+(0.0621P)^2^] where P=(Fo^2^+2Fc^2^)/3'
_refine_ls_weighting_scheme calc
_refine_ls_wR_factor_gt 0.0986
_refine_ls_wR_factor_ref 0.1053
_reflns_Friedel_coverage 0.000
_reflns_number_gt 4535
_reflns_number_total 5950
_reflns_threshold_expression 'I > 2\s(I)'
_cod_data_source_file c9cc04530a2.cif
_cod_data_source_block xcd150
_cod_database_code 7123868
_shelx_shelxl_version_number 2018/3
_shelx_space_group_comment
;
The symmetry employed for this shelxl refinement is uniquely defined
by the following loop, which should always be used as a source of
symmetry information in preference to the above space-group names.
They are only intended as comments.
;
_shelx_estimated_absorpt_t_max 0.851
_shelx_estimated_absorpt_t_min 0.653
_olex2_refinement_description
;
1. Fixed Uiso
 At 1.2 times of:
  All C(H) groups
 At 1.5 times of:
  All C(H,H,H) groups
2.a Aromatic/amide H refined with riding coordinates:
 C3(H3), C5(H5), C12(H12), C14(H14), C20(H20), C21(H21), C22(H22), C23(H23),
 C24(H24)
2.b Idealised Me refined as rotating group:
 C7(H7A,H7B,H7C), C8(H8A,H8B,H8C), C9(H9A,H9B,H9C), C16(H16A,H16B,H16C),
 C17(H17A,H17B,H17C), C18(H18A,H18B,H18C)
;
_olex2_submission_special_instructions 'No special instructions were received'

loop_
_space_group_symop_operation_xyz
'x, y, z'
'-x, y, -z+1/2'
'x+1/2, y+1/2, z'
'-x+1/2, y+1/2, -z+1/2'
'-x, -y, -z'
'x, -y, z-1/2'
'-x+1/2, -y+1/2, -z'
'x+1/2, -y+1/2, z-1/2'

loop_
_atom_site_label
_atom_site_type_symbol
_atom_site_fract_x
_atom_site_fract_y
_atom_site_fract_z
_atom_site_U_iso_or_equiv
_atom_site_adp_type
_atom_site_occupancy
_atom_site_site_symmetry_order
_atom_site_calc_flag
_atom_site_refinement_flags_posn
_atom_site_refinement_flags_adp
_atom_site_refinement_flags_occupancy
As As 0.33929(2) 0.73581(2) 0.34450(2) 0.03289(8) Uani 1 1 d . . .
Ge Ge 0.500000 0.78627(2) 0.250000 0.03681(11) Uani 1 2 d S T P
N N 0.46145(16) 0.72017(12) 0.31358(13) 0.0327(4) Uani 1 1 d . . .
C1 C 0.25508(19) 0.79365(16) 0.25724(15) 0.0358(5) Uani 1 1 d . . .
C2 C 0.2716(2) 0.86822(17) 0.24050(16) 0.0399(6) Uani 1 1 d . . .
C3 C 0.2158(2) 0.8950(2) 0.17101(17) 0.0492(7) Uani 1 1 d . . .
H3 H 0.227969 0.943617 0.159457 0.059 Uiso 1 1 calc R . .
C4 C 0.1428(2) 0.8523(2) 0.11814(17) 0.0530(8) Uani 1 1 d . . .
C5 C 0.1226(2) 0.7811(2) 0.13709(18) 0.0511(8) Uani 1 1 d . . .
H5 H 0.072092 0.752190 0.103176 0.061 Uiso 1 1 calc R . .
C6 C 0.1762(2) 0.75137(18) 0.20587(17) 0.0434(6) Uani 1 1 d . . .
C7 C 0.1459(2) 0.6735(2) 0.2217(2) 0.0554(8) Uani 1 1 d . . .
H7A H 0.205694 0.640738 0.225947 0.083 Uiso 1 1 calc GR . .
H7B H 0.084722 0.657055 0.182490 0.083 Uiso 1 1 calc GR . .
H7C H 0.128169 0.673268 0.266812 0.083 Uiso 1 1 calc GR . .
C8 C 0.0866(3) 0.8838(3) 0.0425(2) 0.0773(13) Uani 1 1 d . . .
H8A H 0.051816 0.929588 0.047337 0.116 Uiso 1 1 calc GR . .
H8B H 0.033693 0.849006 0.015123 0.116 Uiso 1 1 calc GR . .
H8C H 0.138854 0.892600 0.017289 0.116 Uiso 1 1 calc GR . .
C9 C 0.3450(2) 0.92217(17) 0.29287(19) 0.0472(7) Uani 1 1 d . . .
H9A H 0.310606 0.939296 0.327611 0.071 Uiso 1 1 calc GR . .
H9B H 0.359626 0.963659 0.265928 0.071 Uiso 1 1 calc GR . .
H9C H 0.411559 0.897869 0.318356 0.071 Uiso 1 1 calc GR . .
C10 C 0.3727(2) 0.81110(15) 0.42339(15) 0.0347(5) Uani 1 1 d . . .
C11 C 0.4740(2) 0.84010(16) 0.46441(16) 0.0404(6) Uani 1 1 d . . .
C12 C 0.4787(2) 0.89048(18) 0.51989(18) 0.0492(7) Uani 1 1 d . . .
H12 H 0.545454 0.910522 0.545451 0.059 Uiso 1 1 calc R . .
C13 C 0.3891(3) 0.91253(18) 0.53926(18) 0.0498(7) Uani 1 1 d . . .
C14 C 0.2905(2) 0.88165(18) 0.50049(17) 0.0464(7) Uani 1 1 d . . .
H14 H 0.229404 0.894526 0.513252 0.056 Uiso 1 1 calc R . .
C15 C 0.2802(2) 0.83211(16) 0.44322(16) 0.0387(6) Uani 1 1 d . . .
C16 C 0.1688(2) 0.80214(18) 0.40375(19) 0.0485(7) Uani 1 1 d . . .
H16A H 0.145428 0.820809 0.354485 0.073 Uiso 1 1 calc GR . .
H16B H 0.119129 0.817700 0.429000 0.073 Uiso 1 1 calc GR . .
H16C H 0.171264 0.748936 0.402774 0.073 Uiso 1 1 calc GR . .
C17 C 0.3982(4) 0.9673(3) 0.6003(2) 0.0749(12) Uani 1 1 d . . .
H17A H 0.348501 1.007400 0.582542 0.112 Uiso 1 1 calc GR . .
H17B H 0.470414 0.986435 0.617227 0.112 Uiso 1 1 calc GR . .
H17C H 0.381360 0.942973 0.640040 0.112 Uiso 1 1 calc GR . .
C18 C 0.5787(2) 0.8195(2) 0.45037(19) 0.0512(8) Uani 1 1 d . . .
H18A H 0.583099 0.766538 0.446729 0.077 Uiso 1 1 calc GR . .
H18B H 0.638450 0.837028 0.490069 0.077 Uiso 1 1 calc GR . .
H18C H 0.581038 0.841843 0.405397 0.077 Uiso 1 1 calc GR . .
C19 C 0.51370(19) 0.65046(14) 0.33343(14) 0.0331(5) Uani 1 1 d . . .
C20 C 0.4579(2) 0.58349(16) 0.32704(17) 0.0418(6) Uani 1 1 d . . .
H20 H 0.382805 0.583760 0.311568 0.050 Uiso 1 1 calc R . .
C21 C 0.5123(3) 0.51664(18) 0.3433(2) 0.0527(8) Uani 1 1 d . . .
H21 H 0.473596 0.472593 0.338814 0.063 Uiso 1 1 calc R . .
C22 C 0.6238(3) 0.5150(2) 0.3663(2) 0.0566(8) Uani 1 1 d . . .
H22 H 0.660267 0.469969 0.376812 0.068 Uiso 1 1 calc R . .
C23 C 0.6807(2) 0.5807(2) 0.37360(18) 0.0512(8) Uani 1 1 d . . .
H23 H 0.755786 0.579814 0.389191 0.061 Uiso 1 1 calc R . .
C24 C 0.6268(2) 0.64804(17) 0.35781(16) 0.0404(6) Uani 1 1 d . . .
H24 H 0.666092 0.691936 0.363441 0.048 Uiso 1 1 calc R . .

loop_
_atom_site_aniso_label
_atom_site_aniso_U_11
_atom_site_aniso_U_22
_atom_site_aniso_U_33
_atom_site_aniso_U_23
_atom_site_aniso_U_13
_atom_site_aniso_U_12
As 0.03156(12) 0.03575(14) 0.03300(15) -0.00054(11) 0.01230(9) -0.00081(9)
Ge 0.0432(2) 0.02923(19) 0.0448(3) 0.000 0.02346(17) 0.000
N 0.0321(10) 0.0325(11) 0.0361(12) 0.0019(9) 0.0141(8) 0.0021(7)
C1 0.0313(11) 0.0456(15) 0.0313(14) 0.0008(11) 0.0110(9) 0.0039(10)
C2 0.0347(12) 0.0472(15) 0.0404(15) 0.0027(12) 0.0153(10) 0.0063(10)
C3 0.0463(15) 0.062(2) 0.0432(18) 0.0132(15) 0.0188(13) 0.0104(13)
C4 0.0421(14) 0.084(3) 0.0339(16) 0.0046(16) 0.0134(12) 0.0164(15)
C5 0.0371(13) 0.077(2) 0.0359(16) -0.0094(15) 0.0057(11) 0.0064(14)
C6 0.0319(11) 0.0563(18) 0.0413(16) -0.0056(13) 0.0101(10) 0.0026(11)
C7 0.0428(14) 0.062(2) 0.055(2) -0.0113(17) 0.0052(13) -0.0111(14)
C8 0.072(2) 0.120(4) 0.037(2) 0.013(2) 0.0140(17) 0.026(2)
C9 0.0545(16) 0.0378(15) 0.0515(19) 0.0036(13) 0.0193(14) 0.0032(12)
C10 0.0385(12) 0.0369(13) 0.0301(13) 0.0003(11) 0.0125(10) 0.0030(10)
C11 0.0413(13) 0.0429(15) 0.0345(15) -0.0007(12) 0.0078(11) 0.0062(11)
C12 0.0504(15) 0.0505(17) 0.0402(17) -0.0080(14) 0.0041(12) 0.0052(13)
C13 0.0635(18) 0.0477(17) 0.0355(16) -0.0051(14) 0.0110(13) 0.0150(14)
C14 0.0540(15) 0.0475(16) 0.0414(17) 0.0018(14) 0.0200(13) 0.0150(13)
C15 0.0415(13) 0.0408(14) 0.0360(15) 0.0051(12) 0.0148(11) 0.0078(10)
C16 0.0422(14) 0.0527(18) 0.057(2) -0.0004(15) 0.0245(13) 0.0036(12)
C17 0.087(3) 0.074(3) 0.060(3) -0.025(2) 0.016(2) 0.016(2)
C18 0.0350(13) 0.063(2) 0.0507(19) -0.0155(16) 0.0064(12) -0.0018(12)
C19 0.0337(11) 0.0370(13) 0.0292(13) 0.0025(10) 0.0103(9) 0.0035(9)
C20 0.0394(13) 0.0395(15) 0.0472(17) 0.0059(12) 0.0143(11) 0.0017(10)
C21 0.0603(17) 0.0381(16) 0.064(2) 0.0123(15) 0.0252(16) 0.0036(13)
C22 0.0614(18) 0.0512(19) 0.061(2) 0.0192(16) 0.0245(16) 0.0208(15)
C23 0.0402(14) 0.067(2) 0.0437(18) 0.0063(15) 0.0088(12) 0.0145(13)
C24 0.0369(12) 0.0478(16) 0.0365(15) 0.0006(12) 0.0112(11) 0.0015(10)

loop_
_atom_type_symbol
_atom_type_description
_atom_type_scat_dispersion_real
_atom_type_scat_dispersion_imag
_atom_type_scat_source
C C 0.0033 0.0016 'International Tables Vol C Tables 4.2.6.8 and 6.1.1.4'
H H 0.0000 0.0000 'International Tables Vol C Tables 4.2.6.8 and 6.1.1.4'
As As 0.0499 2.0058 'International Tables Vol C Tables 4.2.6.8 and 6.1.1.4'
Ge Ge 0.1547 1.8001 'International Tables Vol C Tables 4.2.6.8 and 6.1.1.4'
N N 0.0061 0.0033 'International Tables Vol C Tables 4.2.6.8 and 6.1.1.4'

loop_
_geom_angle_atom_site_label_1
_geom_angle_atom_site_label_2
_geom_angle_atom_site_label_3
_geom_angle
_geom_angle_site_symmetry_3
N As C1 96.63(10) .
N As C10 109.50(10) .
C10 As C1 102.63(11) .
N Ge N 101.27(13) 2_655
Ge N As 121.90(11) .
C19 N As 115.41(16) .
C19 N Ge 122.17(15) .
C2 C1 As 127.3(2) .
C6 C1 As 113.6(2) .
C6 C1 C2 119.0(3) .
C1 C2 C9 124.8(3) .
C3 C2 C1 118.3(3) .
C3 C2 C9 116.8(3) .
C4 C3 C2 123.1(3) .
C3 C4 C8 120.7(4) .
C5 C4 C3 117.7(3) .
C5 C4 C8 121.5(4) .
C4 C5 C6 121.6(3) .
C1 C6 C7 122.7(3) .
C5 C6 C1 119.9(3) .
C5 C6 C7 117.4(3) .
C11 C10 As 129.00(19) .
C11 C10 C15 118.4(2) .
C15 C10 As 112.38(19) .
C10 C11 C18 123.2(3) .
C12 C11 C10 119.0(2) .
C12 C11 C18 117.8(3) .
C11 C12 C13 123.4(3) .
C12 C13 C14 117.3(3) .
C12 C13 C17 121.5(3) .
C14 C13 C17 121.2(3) .
C13 C14 C15 122.1(3) .
C10 C15 C16 122.1(3) .
C14 C15 C10 119.8(3) .
C14 C15 C16 118.0(2) .
C20 C19 N 123.1(2) .
C20 C19 C24 117.9(2) .
C24 C19 N 118.9(2) .
C21 C20 C19 121.1(3) .
C22 C21 C20 120.4(3) .
C23 C22 C21 119.5(3) .
C22 C23 C24 120.5(3) .
C23 C24 C19 120.6(3) .

loop_
_geom_bond_atom_site_label_1
_geom_bond_atom_site_label_2
_geom_bond_distance
_geom_bond_site_symmetry_2
As N 1.8797(19) .
As C1 1.991(3) .
As C10 1.979(3) .
Ge N 1.879(2) 2_655
Ge N 1.879(2) .
N C19 1.424(3) .
C1 C2 1.414(4) .
C1 C6 1.409(4) .
C2 C3 1.394(4) .
C2 C9 1.510(4) .
C3 C4 1.390(5) .
C4 C5 1.381(5) .
C4 C8 1.520(5) .
C5 C6 1.396(5) .
C6 C7 1.514(5) .
C10 C11 1.412(4) .
C10 C15 1.420(3) .
C11 C12 1.385(4) .
C11 C18 1.514(4) .
C12 C13 1.385(4) .
C13 C14 1.388(5) .
C13 C17 1.508(5) .
C14 C15 1.389(4) .
C15 C16 1.515(4) .
C19 C20 1.395(4) .
C19 C24 1.403(3) .
C20 C21 1.384(4) .
C21 C22 1.383(5) .
C22 C23 1.381(5) .
C23 C24 1.389(4) .
